data_4064980
loop_
_publ_author_name
'Li, Ling'
'Song, Li-Cheng'
'Wang, Miao-Miao'
'Li, Qian-Li'
'Song, Hai-Bin'

_publ_section_title
;
 Synthetic and Structural Characterization of Linear and Macrocyclic
 Ni/Fe/E (E = S, Se) Cluster Complexes
;
_journal_issue 18
_journal_name_full Organometallics
_journal_page_first 4899
_journal_paper_doi 10.1021/om2004767
_journal_volume 30
_journal_year 2011
_chemical_formula_sum 'C52.5 H33.5 Cl Fe4 N0 Ni O12.25 P2 S4 Se2'
_chemical_formula_weight 1525.95
_chemical_name_systematic
; 
 ? 
;
_space_group_IT_number 14
_symmetry_cell_setting monoclinic
_symmetry_space_group_name_Hall '-P 2ybc'
_symmetry_space_group_name_H-M 'P 1 21/c 1'
_atom_sites_solution_hydrogens geom
_atom_sites_solution_primary direct
_atom_sites_solution_secondary difmap
_audit_creation_method SHELXL-97
_cell_angle_alpha 90.00
_cell_angle_beta 103.70(3)
_cell_angle_gamma 90.00
_cell_formula_units_Z 4
_cell_length_a 14.793(3)
_cell_length_b 17.757(4)
_cell_length_c 23.802(5)
_cell_measurement_reflns_used 14974
_cell_measurement_temperature 113(2)
_cell_measurement_theta_max 27.9424
_cell_measurement_theta_min 1.7613
_cell_volume 6074(2)
_computing_cell_refinement 'CrystalClear-SM Expert 2.0 r2'
_computing_data_collection 'CrystalClear-SM Expert 2.0 r2 (Rigaku, 2009)'
_computing_data_reduction 'CrystalClear-SM Expert 2.0 r2'
_computing_molecular_graphics 'CrystalStructure 4.0'
_computing_publication_material 'CrystalStructure 4.0 (Rigaku, 2009)'
_computing_structure_refinement 'SHELXL-97 (Sheldrick, 2008)'
_computing_structure_solution 'SHELXS-97 (Sheldrick, 2008)'
_diffrn_ambient_temperature 113(2)
_diffrn_measured_fraction_theta_full 1.000
_diffrn_measured_fraction_theta_max 1.000
_diffrn_measurement_device_type 'rigaku saturn CCD area detector'
_diffrn_measurement_method '\w and \f scans'
_diffrn_radiation_monochromator confocal
_diffrn_radiation_source 'rotating anode'
_diffrn_radiation_type MoK\a
_diffrn_radiation_wavelength 0.71073
_diffrn_reflns_av_R_equivalents 0.0589
_diffrn_reflns_av_sigmaI/netI 0.0566
_diffrn_reflns_limit_h_max 17
_diffrn_reflns_limit_h_min -17
_diffrn_reflns_limit_k_max 21
_diffrn_reflns_limit_k_min -16
_diffrn_reflns_limit_l_max 28
_diffrn_reflns_limit_l_min -28
_diffrn_reflns_number 40287
_diffrn_reflns_theta_full 25.03
_diffrn_reflns_theta_max 25.03
_diffrn_reflns_theta_min 1.76
_exptl_absorpt_coefficient_mu 2.726
_exptl_absorpt_correction_T_max 0.5854
_exptl_absorpt_correction_T_min 0.5157
_exptl_absorpt_correction_type multi-scan
_exptl_absorpt_process_details Crystalclear
_exptl_crystal_colour red
_exptl_crystal_density_diffrn 1.668
_exptl_crystal_density_method 'not measured'
_exptl_crystal_description block
_exptl_crystal_F_000 3030
_exptl_crystal_size_max 0.28
_exptl_crystal_size_mid 0.26
_exptl_crystal_size_min 0.22
_refine_diff_density_max 1.874
_refine_diff_density_min -0.638
_refine_diff_density_rms 0.132
_refine_ls_extinction_coef 0.00149(14)
_refine_ls_extinction_expression Fc^*^=kFc[1+0.001xFc^2^\l^3^/sin(2\q)]^-1/4^
_refine_ls_extinction_method SHELXL
_refine_ls_goodness_of_fit_ref 1.062
_refine_ls_hydrogen_treatment constr
_refine_ls_matrix_type full
_refine_ls_number_parameters 731
_refine_ls_number_reflns 10729
_refine_ls_number_restraints 9
_refine_ls_restrained_S_all 1.062
_refine_ls_R_factor_all 0.0680
_refine_ls_R_factor_gt 0.0542
_refine_ls_shift/su_max 0.001
_refine_ls_shift/su_mean 0.000
_refine_ls_structure_factor_coef Fsqd
_refine_ls_weighting_details 'calc w=1/[\s^2^(Fo^2^)+(0.0767P)^2^+17.6146P] where P=(Fo^2^+2Fc^2^)/3'
_refine_ls_weighting_scheme calc
_refine_ls_wR_factor_gt 0.1436
_refine_ls_wR_factor_ref 0.1524
_reflns_number_gt 8874
_reflns_number_total 10729
_reflns_threshold_expression >2sigma(I)
_cod_data_source_file om2004767_si_001.cif
_cod_data_source_block 3
_cod_depositor_comments
;
The following automatic conversions were performed:

'_symmetry_cell_setting' value 'Monoclinic' changed to 'monoclinic'
according to /home/saulius/struct/CIF-dictionaries/cif_core.dic
dictionary named 'cif_core.dic' version 2.4.1 from 2010-06-29.

Automatic conversion script
Id: cif_fix_values 1715 2011-07-08 13:25:40Z adriana 
;
_cod_original_cell_volume 6075(2)
_cod_original_sg_symbol_H-M P2(1)/c
_cod_original_formula_sum 'C52.50 H33.50 Cl1 Fe4 N0 Ni O12.25 P2 S4 Se2'
_cod_database_code 4064980

loop_
_symmetry_equiv_pos_as_xyz
'x, y, z'
'-x, y+1/2, -z+1/2'
'-x, -y, -z'
'x, -y-1/2, z-1/2'

loop_
_atom_site_label
_atom_site_type_symbol
_atom_site_fract_x
_atom_site_fract_y
_atom_site_fract_z
_atom_site_U_iso_or_equiv
_atom_site_adp_type
_atom_site_occupancy
_atom_site_symmetry_multiplicity
_atom_site_calc_flag
_atom_site_refinement_flags
Fe1 Fe 0.79969(5) 0.39765(5) 0.31918(4) 0.0246(2) Uani 1 1 d .
Fe2 Fe 0.96226(5) 0.46633(5) 0.33387(4) 0.0265(2) Uani 1 1 d .
Fe3 Fe 0.57042(6) 0.72801(5) 0.40979(3) 0.0264(2) Uani 1 1 d .
Fe4 Fe 0.40766(5) 0.71697(5) 0.33571(3) 0.0234(2) Uani 1 1 d .
O1 O 0.9876(3) 0.4500(3) 0.2163(2) 0.0480(13) Uani 1 1 d .
O2 O 1.1154(3) 0.5730(3) 0.3779(2) 0.0528(13) Uani 1 1 d .
O3 O 1.0760(3) 0.3347(3) 0.3781(2) 0.0443(12) Uani 1 1 d .
O4 O 0.7948(3) 0.3512(3) 0.2005(2) 0.0401(11) Uani 1 1 d .
O5 O 0.6092(3) 0.3555(3) 0.3226(2) 0.0421(11) Uani 1 1 d .
O6 O 0.8769(3) 0.2513(3) 0.3660(2) 0.0422(11) Uani 1 1 d .
O7 O 0.7331(3) 0.6673(3) 0.4937(2) 0.0523(14) Uani 1 1 d .
O8 O 0.4691(3) 0.7907(3) 0.4923(2) 0.0567(15) Uani 1 1 d .
O9 O 0.6393(4) 0.8772(3) 0.3913(3) 0.0613(15) Uani 1 1 d .
O10 O 0.2780(3) 0.7418(3) 0.4101(2) 0.0459(12) Uani 1 1 d .
O11 O 0.2552(3) 0.6725(3) 0.2383(2) 0.0384(11) Uani 1 1 d .
O12 O 0.4273(3) 0.8784(3) 0.3166(2) 0.0417(11) Uani 1 1 d .
O13 O 0.8828(18) 0.9277(15) 0.4001(11) 0.075(7) Uani 0.25 1 d PU
S1 S 0.65442(9) 0.53364(8) 0.26354(6) 0.0234(3) Uani 1 1 d .
S2 S 0.85529(10) 0.55762(8) 0.29455(7) 0.0272(3) Uani 1 1 d .
S3 S 0.71689(9) 0.68912(8) 0.33029(6) 0.0239(3) Uani 1 1 d .
S4 S 0.51508(9) 0.68861(8) 0.28226(6) 0.0236(3) Uani 1 1 d .
Se1 Se 0.87279(4) 0.46311(3) 0.40441(2) 0.02603(16) Uani 1 1 d .
Se2 Se 0.48283(4) 0.61463(3) 0.39123(2) 0.02615(17) Uani 1 1 d .
P1 P 0.63249(11) 0.62430(9) 0.14741(6) 0.0262(3) Uani 1 1 d .
P2 P 0.74373(10) 0.75204(9) 0.21066(6) 0.0248(3) Uani 1 1 d .
Ni1 Ni 0.68559(5) 0.65057(4) 0.23808(3) 0.02066(18) Uani 1 1 d .
Cl1 Cl 0.8316(4) 0.8545(4) 0.5168(3) 0.1008(19) Uani 0.50 1 d PD
Cl2 Cl 1.0041(5) 0.9152(4) 0.5857(4) 0.142(3) Uani 0.50 1 d PD
C1 C 0.6660(4) 0.6997(4) 0.1050(3) 0.0321(14) Uani 1 1 d .
H1 H 0.6455 0.7003 0.0640 0.039 Uiso 1 1 calc R
C2 C 0.7193(4) 0.7533(4) 0.1325(3) 0.0290(13) Uani 1 1 d .
H2 H 0.7441 0.7912 0.1123 0.035 Uiso 1 1 calc R
C3 C 0.7105(4) 0.8472(3) 0.2257(3) 0.0268(13) Uani 1 1 d .
C4 C 0.6218(4) 0.8593(3) 0.2348(3) 0.0321(14) Uani 1 1 d .
H4 H 0.5830 0.8177 0.2382 0.038 Uiso 1 1 calc R
C5 C 0.5909(4) 0.9318(4) 0.2389(3) 0.0366(15) Uani 1 1 d .
H5 H 0.5304 0.9401 0.2448 0.044 Uiso 1 1 calc R
C6 C 0.6473(5) 0.9924(4) 0.2345(3) 0.0395(16) Uani 1 1 d .
H6 H 0.6257 1.0423 0.2375 0.047 Uiso 1 1 calc R
C7 C 0.7356(5) 0.9803(4) 0.2257(3) 0.0489(19) Uani 1 1 d .
H7 H 0.7746 1.0219 0.2230 0.059 Uiso 1 1 calc R
C8 C 0.7669(5) 0.9081(4) 0.2208(3) 0.0402(16) Uani 1 1 d .
H8 H 0.8270 0.9000 0.2142 0.048 Uiso 1 1 calc R
C9 C 0.8687(4) 0.7440(4) 0.2351(3) 0.0339(15) Uani 1 1 d .
C10 C 0.9166(4) 0.7776(4) 0.2859(3) 0.0420(17) Uani 1 1 d .
H10 H 0.8853 0.8106 0.3064 0.050 Uiso 1 1 calc R
C11 C 1.0108(5) 0.7629(5) 0.3067(3) 0.053(2) Uani 1 1 d .
H11 H 1.0440 0.7867 0.3413 0.064 Uiso 1 1 calc R
C12 C 1.0562(5) 0.7150(5) 0.2783(4) 0.060(2) Uani 1 1 d .
H12 H 1.1206 0.7057 0.2932 0.072 Uiso 1 1 calc R
C13 C 1.0100(5) 0.6801(5) 0.2285(4) 0.058(2) Uani 1 1 d .
H13 H 1.0423 0.6463 0.2092 0.070 Uiso 1 1 calc R
C14 C 0.9152(5) 0.6942(4) 0.2059(3) 0.0424(17) Uani 1 1 d .
H14 H 0.8828 0.6703 0.1713 0.051 Uiso 1 1 calc R
C15 C 0.6680(4) 0.5435(4) 0.1120(2) 0.0302(14) Uani 1 1 d .
C16 C 0.7558(5) 0.5144(4) 0.1324(3) 0.0399(16) Uani 1 1 d .
H16 H 0.7935 0.5319 0.1680 0.048 Uiso 1 1 calc R
C17 C 0.7897(5) 0.4595(5) 0.1011(3) 0.052(2) Uani 1 1 d .
H17 H 0.8510 0.4406 0.1152 0.063 Uiso 1 1 calc R
C18 C 0.7360(5) 0.4322(4) 0.0502(3) 0.0498(19) Uani 1 1 d .
H18 H 0.7590 0.3939 0.0294 0.060 Uiso 1 1 calc R
C19 C 0.6491(5) 0.4607(5) 0.0299(3) 0.056(2) Uani 1 1 d .
H19 H 0.6116 0.4425 -0.0055 0.067 Uiso 1 1 calc R
C20 C 0.6146(5) 0.5160(5) 0.0602(3) 0.052(2) Uani 1 1 d .
H20 H 0.5537 0.5353 0.0454 0.062 Uiso 1 1 calc R
C21 C 0.5070(4) 0.6248(3) 0.1316(2) 0.0262(13) Uani 1 1 d .
C22 C 0.4574(4) 0.5603(4) 0.1375(3) 0.0330(14) Uani 1 1 d .
H22 H 0.4897 0.5143 0.1480 0.040 Uiso 1 1 calc R
C23 C 0.3613(4) 0.5619(4) 0.1283(3) 0.0377(15) Uani 1 1 d .
H23 H 0.3280 0.5173 0.1324 0.045 Uiso 1 1 calc R
C24 C 0.3146(5) 0.6285(4) 0.1130(3) 0.0422(17) Uani 1 1 d .
H24 H 0.2487 0.6297 0.1062 0.051 Uiso 1 1 calc R
C25 C 0.3627(5) 0.6941(4) 0.1073(3) 0.0400(16) Uani 1 1 d .
H25 H 0.3299 0.7400 0.0970 0.048 Uiso 1 1 calc R
C26 C 0.4581(4) 0.6922(4) 0.1168(3) 0.0361(15) Uani 1 1 d .
H26 H 0.4912 0.7371 0.1133 0.043 Uiso 1 1 calc R
C27 C 0.6080(4) 0.7001(3) 0.3385(2) 0.0247(12) Uani 1 1 d .
C28 C 0.3141(4) 0.6878(3) 0.2764(3) 0.0281(13) Uani 1 1 d .
C29 C 0.4202(4) 0.8167(4) 0.3233(3) 0.0320(14) Uani 1 1 d .
C30 C 0.3303(4) 0.7324(4) 0.3821(3) 0.0320(14) Uani 1 1 d .
C31 C 0.6121(5) 0.8191(4) 0.3988(3) 0.0416(16) Uani 1 1 d .
C32 C 0.5086(4) 0.7635(4) 0.4614(3) 0.0375(16) Uani 1 1 d .
C33 C 0.6716(4) 0.6907(4) 0.4603(3) 0.0349(15) Uani 1 1 d .
C34 C 0.4307(4) 0.5907(4) 0.4565(3) 0.0345(15) Uani 1 1 d .
C35 C 0.4837(5) 0.5983(4) 0.5124(3) 0.0382(16) Uani 1 1 d .
H35 H 0.5438 0.6205 0.5196 0.046 Uiso 1 1 calc R
C36 C 0.4471(5) 0.5726(5) 0.5588(3) 0.0477(19) Uani 1 1 d .
H36 H 0.4821 0.5784 0.5975 0.057 Uiso 1 1 calc R
C37 C 0.3602(5) 0.5390(4) 0.5477(3) 0.049(2) Uani 1 1 d .
H37 H 0.3363 0.5205 0.5788 0.059 Uiso 1 1 calc R
C38 C 0.3088(5) 0.5324(4) 0.4923(3) 0.050(2) Uani 1 1 d .
H38 H 0.2489 0.5099 0.4852 0.060 Uiso 1 1 calc R
C39 C 0.3425(4) 0.5581(4) 0.4457(3) 0.0399(16) Uani 1 1 d .
H39 H 0.3059 0.5535 0.4073 0.048 Uiso 1 1 calc R
C40 C 0.7629(4) 0.5008(3) 0.2905(2) 0.0244(12) Uani 1 1 d .
C41 C 0.6835(4) 0.3737(3) 0.3226(3) 0.0268(13) Uani 1 1 d .
C42 C 0.8479(4) 0.3082(4) 0.3481(3) 0.0294(13) Uani 1 1 d .
C43 C 0.7971(4) 0.3699(3) 0.2470(3) 0.0297(14) Uani 1 1 d .
C44 C 0.9270(4) 0.3924(3) 0.4652(2) 0.0294(13) Uani 1 1 d .
C45 C 0.8703(4) 0.3398(4) 0.4829(3) 0.0372(15) Uani 1 1 d .
H45 H 0.8060 0.3370 0.4645 0.045 Uiso 1 1 calc R
C46 C 0.9094(5) 0.2908(5) 0.5285(3) 0.051(2) Uani 1 1 d .
H46 H 0.8721 0.2535 0.5406 0.061 Uiso 1 1 calc R
C47 C 1.0031(5) 0.2974(5) 0.5557(3) 0.054(2) Uani 1 1 d .
H47 H 1.0294 0.2642 0.5865 0.065 Uiso 1 1 calc R
C48 C 1.0586(5) 0.3511(4) 0.5388(3) 0.0451(18) Uani 1 1 d .
H48 H 1.1224 0.3554 0.5581 0.054 Uiso 1 1 calc R
C49 C 1.0198(4) 0.3989(4) 0.4929(3) 0.0367(15) Uani 1 1 d .
H49 H 1.0572 0.4361 0.4808 0.044 Uiso 1 1 calc R
C50 C 1.0294(4) 0.3857(4) 0.3611(3) 0.0311(14) Uani 1 1 d .
C51 C 1.0545(4) 0.5335(4) 0.3619(3) 0.0330(14) Uani 1 1 d .
C52 C 0.9780(4) 0.4551(4) 0.2622(3) 0.0329(14) Uani 1 1 d .
C53 C 0.9463(9) 0.8344(8) 0.5521(10) 0.116(10) Uani 0.50 1 d PD
H53A H 0.9798 0.8145 0.5239 0.139 Uiso 0.50 1 calc PR
H53B H 0.9469 0.7950 0.5817 0.139 Uiso 0.50 1 calc PR

loop_
_atom_site_aniso_label
_atom_site_aniso_U_11
_atom_site_aniso_U_22
_atom_site_aniso_U_33
_atom_site_aniso_U_23
_atom_site_aniso_U_13
_atom_site_aniso_U_12
Fe1 0.0203(4) 0.0232(4) 0.0286(4) 0.0003(3) 0.0023(3) 0.0007(3)
Fe2 0.0177(4) 0.0288(5) 0.0322(5) -0.0005(4) 0.0039(3) 0.0012(4)
Fe3 0.0239(4) 0.0340(5) 0.0208(4) -0.0013(4) 0.0042(3) 0.0050(4)
Fe4 0.0209(4) 0.0268(5) 0.0225(4) 0.0041(3) 0.0054(3) 0.0051(3)
O1 0.040(3) 0.068(4) 0.037(3) -0.001(2) 0.010(2) 0.007(3)
O2 0.035(3) 0.050(3) 0.068(3) -0.005(3) 0.000(2) -0.017(3)
O3 0.038(3) 0.045(3) 0.050(3) 0.002(2) 0.013(2) 0.017(2)
O4 0.040(3) 0.044(3) 0.037(3) -0.011(2) 0.010(2) -0.008(2)
O5 0.027(2) 0.043(3) 0.053(3) 0.009(2) 0.004(2) -0.004(2)
O6 0.042(3) 0.031(3) 0.047(3) 0.001(2) -0.002(2) 0.006(2)
O7 0.033(3) 0.082(4) 0.038(3) 0.012(3) 0.000(2) 0.013(3)
O8 0.047(3) 0.090(4) 0.032(3) -0.017(3) 0.008(2) 0.022(3)
O9 0.073(4) 0.038(3) 0.067(4) -0.001(3) 0.007(3) -0.015(3)
O10 0.037(3) 0.062(3) 0.045(3) 0.005(2) 0.022(2) 0.016(2)
O11 0.026(2) 0.043(3) 0.042(3) -0.005(2) -0.001(2) 0.008(2)
O12 0.041(3) 0.029(3) 0.054(3) 0.011(2) 0.007(2) 0.000(2)
O13 0.075(7) 0.075(7) 0.075(7) -0.0006(10) 0.0180(19) 0.0002(10)
S1 0.0187(7) 0.0226(7) 0.0276(7) 0.0032(6) 0.0026(6) 0.0011(6)
S2 0.0197(7) 0.0254(8) 0.0363(8) 0.0031(6) 0.0062(6) 0.0016(6)
S3 0.0189(7) 0.0288(8) 0.0233(7) -0.0001(6) 0.0039(5) 0.0010(6)
S4 0.0204(7) 0.0296(8) 0.0204(7) 0.0017(6) 0.0040(5) 0.0029(6)
Se1 0.0203(3) 0.0286(3) 0.0277(3) -0.0016(2) 0.0027(2) 0.0011(2)
Se2 0.0237(3) 0.0302(3) 0.0252(3) 0.0084(2) 0.0072(2) 0.0060(2)
P1 0.0276(8) 0.0287(8) 0.0213(7) 0.0032(6) 0.0040(6) 0.0025(7)
P2 0.0207(7) 0.0258(8) 0.0285(8) 0.0045(6) 0.0067(6) 0.0000(6)
Ni1 0.0188(3) 0.0220(4) 0.0208(4) 0.0027(3) 0.0038(3) 0.0011(3)
Cl1 0.077(4) 0.102(4) 0.124(5) 0.007(4) 0.024(3) -0.016(3)
Cl2 0.169(8) 0.116(6) 0.137(6) 0.027(5) 0.026(6) 0.053(6)
C1 0.029(3) 0.043(4) 0.025(3) 0.003(3) 0.009(3) 0.005(3)
C2 0.031(3) 0.033(3) 0.027(3) 0.011(3) 0.015(3) 0.004(3)
C3 0.025(3) 0.023(3) 0.031(3) 0.005(2) 0.003(2) -0.001(3)
C4 0.024(3) 0.023(3) 0.049(4) 0.008(3) 0.009(3) -0.001(3)
C5 0.026(3) 0.036(4) 0.048(4) 0.003(3) 0.010(3) 0.000(3)
C6 0.052(4) 0.021(3) 0.048(4) 0.005(3) 0.016(3) 0.003(3)
C7 0.045(4) 0.036(4) 0.071(5) 0.001(4) 0.024(4) -0.009(3)
C8 0.031(3) 0.031(4) 0.063(5) 0.005(3) 0.019(3) -0.001(3)
C9 0.023(3) 0.038(4) 0.041(4) 0.015(3) 0.010(3) 0.003(3)
C10 0.030(3) 0.062(5) 0.033(4) 0.011(3) 0.006(3) -0.003(3)
C11 0.029(4) 0.076(6) 0.052(5) 0.022(4) 0.006(3) -0.008(4)
C12 0.026(4) 0.077(6) 0.079(6) 0.044(5) 0.017(4) 0.009(4)
C13 0.037(4) 0.057(5) 0.093(7) 0.032(5) 0.037(5) 0.017(4)
C14 0.034(4) 0.046(4) 0.052(4) 0.012(3) 0.019(3) 0.008(3)
C15 0.034(3) 0.036(4) 0.022(3) -0.003(3) 0.010(3) -0.005(3)
C16 0.045(4) 0.048(4) 0.024(3) -0.005(3) 0.003(3) 0.010(3)
C17 0.046(4) 0.068(5) 0.038(4) 0.002(4) 0.004(3) 0.021(4)
C18 0.059(5) 0.048(5) 0.044(4) -0.012(4) 0.015(4) 0.008(4)
C19 0.042(4) 0.080(6) 0.043(4) -0.033(4) 0.005(3) -0.003(4)
C20 0.034(4) 0.077(6) 0.041(4) -0.024(4) 0.006(3) 0.006(4)
C21 0.031(3) 0.028(3) 0.017(3) 0.001(2) 0.000(2) 0.004(3)
C22 0.033(3) 0.037(4) 0.028(3) -0.001(3) 0.003(3) 0.006(3)
C23 0.029(3) 0.046(4) 0.038(4) -0.003(3) 0.009(3) -0.004(3)
C24 0.029(3) 0.058(5) 0.037(4) -0.012(3) 0.004(3) 0.009(3)
C25 0.038(4) 0.041(4) 0.039(4) -0.011(3) 0.005(3) 0.014(3)
C26 0.033(3) 0.039(4) 0.036(4) -0.002(3) 0.008(3) 0.008(3)
C27 0.023(3) 0.023(3) 0.027(3) 0.000(2) 0.005(2) 0.002(2)
C28 0.027(3) 0.026(3) 0.034(3) 0.008(3) 0.012(3) 0.009(3)
C29 0.022(3) 0.045(4) 0.028(3) 0.001(3) 0.003(2) 0.009(3)
C30 0.031(3) 0.033(3) 0.031(3) 0.003(3) 0.006(3) 0.005(3)
C31 0.043(4) 0.041(4) 0.038(4) -0.005(3) 0.003(3) 0.003(3)
C32 0.030(3) 0.054(4) 0.026(3) -0.004(3) 0.000(3) 0.009(3)
C33 0.029(3) 0.046(4) 0.031(3) -0.002(3) 0.008(3) -0.001(3)
C34 0.031(3) 0.038(4) 0.037(4) 0.017(3) 0.013(3) 0.014(3)
C35 0.040(4) 0.042(4) 0.036(4) 0.010(3) 0.015(3) 0.009(3)
C36 0.051(4) 0.064(5) 0.033(4) 0.017(3) 0.019(3) 0.015(4)
C37 0.040(4) 0.059(5) 0.057(5) 0.026(4) 0.030(4) 0.015(4)
C38 0.037(4) 0.060(5) 0.061(5) 0.025(4) 0.025(4) 0.014(4)
C39 0.031(3) 0.050(4) 0.038(4) 0.017(3) 0.008(3) 0.005(3)
C40 0.023(3) 0.026(3) 0.024(3) -0.001(2) 0.004(2) -0.001(2)
C41 0.026(3) 0.024(3) 0.029(3) 0.006(2) 0.004(2) 0.007(3)
C42 0.027(3) 0.032(4) 0.027(3) -0.004(3) 0.003(2) -0.001(3)
C43 0.022(3) 0.025(3) 0.039(4) -0.002(3) 0.003(3) -0.002(3)
C44 0.030(3) 0.033(3) 0.025(3) 0.001(3) 0.008(2) 0.004(3)
C45 0.031(3) 0.041(4) 0.040(4) 0.006(3) 0.009(3) 0.009(3)
C46 0.056(5) 0.054(5) 0.049(4) 0.026(4) 0.023(4) 0.012(4)
C47 0.052(5) 0.077(6) 0.036(4) 0.018(4) 0.016(4) 0.026(4)
C48 0.037(4) 0.058(5) 0.039(4) 0.003(3) 0.007(3) 0.011(4)
C49 0.028(3) 0.048(4) 0.033(3) -0.006(3) 0.005(3) 0.002(3)
C50 0.025(3) 0.037(4) 0.033(3) -0.006(3) 0.009(3) 0.002(3)
C51 0.028(3) 0.032(3) 0.040(4) -0.005(3) 0.008(3) 0.009(3)
C52 0.022(3) 0.033(4) 0.044(4) 0.001(3) 0.007(3) 0.006(3)
C53 0.14(2) 0.11(2) 0.12(2) -0.063(17) 0.061(18) -0.022(18)

loop_
_atom_type_symbol
_atom_type_description
_atom_type_scat_dispersion_real
_atom_type_scat_dispersion_imag
_atom_type_scat_source
C C 0.0033 0.0016 'International Tables Vol C Tables 4.2.6.8 and 6.1.1.4'
H H 0.0000 0.0000 'International Tables Vol C Tables 4.2.6.8 and 6.1.1.4'
N N 0.0061 0.0033 'International Tables Vol C Tables 4.2.6.8 and 6.1.1.4'
O O 0.0106 0.0060 'International Tables Vol C Tables 4.2.6.8 and 6.1.1.4'
P P 0.1023 0.0942 'International Tables Vol C Tables 4.2.6.8 and 6.1.1.4'
S S 0.1246 0.1234 'International Tables Vol C Tables 4.2.6.8 and 6.1.1.4'
Fe Fe 0.3463 0.8444 'International Tables Vol C Tables 4.2.6.8 and 6.1.1.4'
Ni Ni 0.3393 1.1124 'International Tables Vol C Tables 4.2.6.8 and 6.1.1.4'
Se Se -0.0929 2.2259 'International Tables Vol C Tables 4.2.6.8 and 6.1.1.4'
Cl Cl 0.1484 0.1585 'International Tables Vol C Tables 4.2.6.8 and 6.1.1.4'

loop_
_geom_angle_atom_site_label_1
_geom_angle_atom_site_label_2
_geom_angle_atom_site_label_3
_geom_angle
C43 Fe1 C41 100.2(3)
C43 Fe1 C42 92.3(3)
C41 Fe1 C42 94.0(3)
C43 Fe1 C40 89.0(3)
C41 Fe1 C40 92.7(2)
C42 Fe1 C40 172.8(3)
C43 Fe1 Se1 149.91(19)
C41 Fe1 Se1 109.0(2)
C42 Fe1 Se1 92.67(19)
C40 Fe1 Se1 82.77(16)
C43 Fe1 Fe2 93.81(19)
C41 Fe1 Fe2 162.9(2)
C42 Fe1 Fe2 95.19(19)
C40 Fe1 Fe2 77.69(16)
Se1 Fe1 Fe2 56.17(3)
C50 Fe2 C52 94.0(3)
C50 Fe2 C51 95.1(3)
C52 Fe2 C51 99.7(3)
C50 Fe2 S2 170.7(2)
C52 Fe2 S2 85.6(2)
C51 Fe2 S2 94.1(2)
C50 Fe2 Se1 94.6(2)
C52 Fe2 Se1 153.4(2)
C51 Fe2 Se1 104.6(2)
S2 Fe2 Se1 81.94(5)
C50 Fe2 Fe1 95.1(2)
C52 Fe2 Fe1 98.2(2)
C51 Fe2 Fe1 158.72(19)
S2 Fe2 Fe1 75.83(5)
Se1 Fe2 Fe1 55.95(3)
C31 Fe3 C32 91.8(3)
C31 Fe3 C33 99.8(3)
C32 Fe3 C33 98.5(3)
C31 Fe3 C27 85.6(3)
C32 Fe3 C27 164.4(3)
C33 Fe3 C27 97.0(3)
C31 Fe3 Se2 159.8(2)
C32 Fe3 Se2 94.6(2)
C33 Fe3 Se2 98.1(2)
C27 Fe3 Se2 83.10(17)
C31 Fe3 Fe4 105.3(2)
C32 Fe3 Fe4 87.2(2)
C33 Fe3 Fe4 154.0(2)
C27 Fe3 Fe4 78.72(17)
Se2 Fe3 Fe4 56.02(3)
C30 Fe4 C28 92.4(3)
C30 Fe4 C29 93.2(3)
C28 Fe4 C29 104.0(3)
C30 Fe4 S4 174.4(2)
C28 Fe4 S4 90.40(18)
C29 Fe4 S4 90.75(19)
C30 Fe4 Se2 93.3(2)
C28 Fe4 Se2 112.92(19)
C29 Fe4 Se2 142.13(19)
S4 Fe4 Se2 81.18(5)
C30 Fe4 Fe3 101.1(2)
C28 Fe4 Fe3 163.01(19)
C29 Fe4 Fe3 85.61(19)
S4 Fe4 Fe3 75.30(5)
Se2 Fe4 Fe3 56.53(3)
C40 S1 Ni1 100.7(2)
C40 S2 Fe2 94.1(2)
C27 S3 Ni1 99.7(2)
C27 S4 Fe4 94.3(2)
C44 Se1 Fe1 110.24(19)
C44 Se1 Fe2 110.00(17)
Fe1 Se1 Fe2 67.87(3)
C34 Se2 Fe4 113.15(18)
C34 Se2 Fe3 109.9(2)
Fe4 Se2 Fe3 67.45(4)
C15 P1 C21 107.8(3)
C15 P1 C1 100.3(3)
C21 P1 C1 106.5(3)
C15 P1 Ni1 124.0(2)
C21 P1 Ni1 108.60(19)
C1 P1 Ni1 108.2(2)
C9 P2 C2 105.8(3)
C9 P2 C3 108.3(3)
C2 P2 C3 101.2(3)
C9 P2 Ni1 106.6(2)
C2 P2 Ni1 108.9(2)
C3 P2 Ni1 124.7(2)
P2 Ni1 P1 87.43(6)
P2 Ni1 S3 92.08(6)
P1 Ni1 S3 169.81(6)
P2 Ni1 S1 167.24(6)
P1 Ni1 S1 91.18(6)
S3 Ni1 S1 91.50(6)
C2 C1 P1 118.0(5)
C2 C1 H1 121.0
P1 C1 H1 121.0
C1 C2 P2 117.1(5)
C1 C2 H2 121.4
P2 C2 H2 121.4
C8 C3 C4 119.9(6)
C8 C3 P2 120.8(5)
C4 C3 P2 118.8(4)
C5 C4 C3 119.7(6)
C5 C4 H4 120.2
C3 C4 H4 120.2
C4 C5 C6 120.5(6)
C4 C5 H5 119.8
C6 C5 H5 119.8
C5 C6 C7 119.8(6)
C5 C6 H6 120.1
C7 C6 H6 120.1
C8 C7 C6 120.3(7)
C8 C7 H7 119.8
C6 C7 H7 119.8
C7 C8 C3 119.9(6)
C7 C8 H8 120.1
C3 C8 H8 120.1
C10 C9 C14 119.7(6)
C10 C9 P2 121.4(5)
C14 C9 P2 118.4(5)
C9 C10 C11 119.7(7)
C9 C10 H10 120.2
C11 C10 H10 120.2
C12 C11 C10 120.7(8)
C12 C11 H11 119.6
C10 C11 H11 119.6
C11 C12 C13 120.8(7)
C11 C12 H12 119.6
C13 C12 H12 119.6
C12 C13 C14 120.0(8)
C12 C13 H13 120.0
C14 C13 H13 120.0
C9 C14 C13 119.2(8)
C9 C14 H14 120.4
C13 C14 H14 120.4
C16 C15 C20 118.3(6)
C16 C15 P1 119.3(5)
C20 C15 P1 121.8(5)
C15 C16 C17 120.3(6)
C15 C16 H16 119.8
C17 C16 H16 119.8
C18 C17 C16 120.9(7)
C18 C17 H17 119.5
C16 C17 H17 119.5
C19 C18 C17 118.9(7)
C19 C18 H18 120.6
C17 C18 H18 120.6
C18 C19 C20 121.0(7)
C18 C19 H19 119.5
C20 C19 H19 119.5
C19 C20 C15 120.6(7)
C19 C20 H20 119.7
C15 C20 H20 119.7
C22 C21 C26 118.6(6)
C22 C21 P1 121.2(5)
C26 C21 P1 120.1(5)
C21 C22 C23 121.0(6)
C21 C22 H22 119.5
C23 C22 H22 119.5
C24 C23 C22 119.4(7)
C24 C23 H23 120.3
C22 C23 H23 120.3
C23 C24 C25 120.8(6)
C23 C24 H24 119.6
C25 C24 H24 119.6
C26 C25 C24 119.5(6)
C26 C25 H25 120.2
C24 C25 H25 120.2
C25 C26 C21 120.7(7)
C25 C26 H26 119.6
C21 C26 H26 119.6
S3 C27 S4 121.2(3)
S3 C27 Fe3 127.1(3)
S4 C27 Fe3 111.7(3)
O11 C28 Fe4 177.2(6)
O12 C29 Fe4 178.7(6)
O10 C30 Fe4 177.4(6)
O9 C31 Fe3 179.2(7)
O8 C32 Fe3 175.3(7)
O7 C33 Fe3 177.2(6)
C35 C34 C39 120.7(6)
C35 C34 Se2 120.5(5)
C39 C34 Se2 118.5(5)
C34 C35 C36 119.1(7)
C34 C35 H35 120.5
C36 C35 H35 120.5
C37 C36 C35 119.9(7)
C37 C36 H36 120.0
C35 C36 H36 120.0
C38 C37 C36 120.1(6)
C38 C37 H37 119.9
C36 C37 H37 119.9
C37 C38 C39 121.2(7)
C37 C38 H38 119.4
C39 C38 H38 119.4
C34 C39 C38 119.0(7)
C34 C39 H39 120.5
C38 C39 H39 120.5
S2 C40 S1 120.1(3)
S2 C40 Fe1 112.4(3)
S1 C40 Fe1 127.5(3)
O5 C41 Fe1 176.4(6)
O6 C42 Fe1 178.9(6)
O4 C43 Fe1 179.2(6)
C49 C44 C45 121.1(6)
C49 C44 Se1 119.4(5)
C45 C44 Se1 119.3(5)
C44 C45 C46 119.0(6)
C44 C45 H45 120.5
C46 C45 H45 120.5
C47 C46 C45 119.4(7)
C47 C46 H46 120.3
C45 C46 H46 120.3
C48 C47 C46 121.3(7)
C48 C47 H47 119.4
C46 C47 H47 119.4
C47 C48 C49 119.1(7)
C47 C48 H48 120.5
C49 C48 H48 120.5
C44 C49 C48 120.1(7)
C44 C49 H49 119.9
C48 C49 H49 119.9
O3 C50 Fe2 177.1(6)
O2 C51 Fe2 175.9(6)
O1 C52 Fe2 178.1(6)
Cl1 C53 Cl2 111.4(7)
Cl1 C53 H53A 109.4
Cl2 C53 H53A 109.4
Cl1 C53 H53B 109.4
Cl2 C53 H53B 109.4
H53A C53 H53B 108.0

loop_
_geom_bond_atom_site_label_1
_geom_bond_atom_site_label_2
_geom_bond_distance
Fe1 C43 1.780(7)
Fe1 C41 1.791(6)
Fe1 C42 1.809(7)
Fe1 C40 1.985(6)
Fe1 Se1 2.3658(12)
Fe1 Fe2 2.6448(12)
Fe2 C50 1.776(7)
Fe2 C52 1.786(7)
Fe2 C51 1.816(7)
Fe2 S2 2.3036(17)
Fe2 Se1 2.3719(12)
Fe3 C31 1.772(8)
Fe3 C32 1.809(7)
Fe3 C33 1.809(7)
Fe3 C27 1.971(6)
Fe3 Se2 2.3785(11)
Fe3 Fe4 2.6333(14)
Fe4 C30 1.790(6)
Fe4 C28 1.804(7)
Fe4 C29 1.812(7)
Fe4 S4 2.3141(16)
Fe4 Se2 2.3643(11)
O1 C52 1.138(8)
O2 C51 1.134(8)
O3 C50 1.152(7)
O4 C43 1.147(7)
O5 C41 1.146(7)
O6 C42 1.140(7)
O7 C33 1.135(8)
O8 C32 1.149(8)
O9 C31 1.137(8)
O10 C30 1.146(7)
O11 C28 1.132(7)
O12 C29 1.117(8)
S1 C40 1.685(6)
S1 Ni1 2.2414(16)
S2 C40 1.683(6)
S3 C27 1.678(6)
S3 Ni1 2.2404(16)
S4 C27 1.689(6)
Se1 C44 1.941(6)
Se2 C34 1.937(6)
P1 C15 1.803(6)
P1 C21 1.805(6)
P1 C1 1.816(6)
P1 Ni1 2.1655(17)
P2 C9 1.807(6)
P2 C2 1.809(6)
P2 C3 1.818(6)
P2 Ni1 2.1628(17)
Cl1 C53 1.743(10)
Cl2 C53 1.762(9)
C1 C2 1.308(9)
C1 H1 0.9500
C2 H2 0.9500
C3 C8 1.388(9)
C3 C4 1.397(8)
C4 C5 1.377(9)
C4 H4 0.9500
C5 C6 1.381(9)
C5 H5 0.9500
C6 C7 1.388(10)
C6 H6 0.9500
C7 C8 1.377(10)
C7 H7 0.9500
C8 H8 0.9500
C9 C10 1.383(10)
C9 C14 1.401(9)
C10 C11 1.389(9)
C10 H10 0.9500
C11 C12 1.359(12)
C11 H11 0.9500
C12 C13 1.369(13)
C12 H12 0.9500
C13 C14 1.401(10)
C13 H13 0.9500
C14 H14 0.9500
C15 C16 1.375(9)
C15 C20 1.387(9)
C16 C17 1.391(10)
C16 H16 0.9500
C17 C18 1.372(10)
C17 H17 0.9500
C18 C19 1.359(11)
C18 H18 0.9500
C19 C20 1.386(10)
C19 H19 0.9500
C20 H20 0.9500
C21 C22 1.385(9)
C21 C26 1.400(9)
C22 C23 1.387(9)
C22 H22 0.9500
C23 C24 1.375(10)
C23 H23 0.9500
C24 C25 1.388(10)
C24 H24 0.9500
C25 C26 1.377(9)
C25 H25 0.9500
C26 H26 0.9500
C34 C35 1.382(9)
C34 C39 1.395(9)
C35 C36 1.416(9)
C35 H35 0.9500
C36 C37 1.385(11)
C36 H36 0.9500
C37 C38 1.363(11)
C37 H37 0.9500
C38 C39 1.395(9)
C38 H38 0.9500
C39 H39 0.9500
C44 C49 1.379(9)
C44 C45 1.385(9)
C45 C46 1.403(9)
C45 H45 0.9500
C46 C47 1.389(11)
C46 H46 0.9500
C47 C48 1.379(11)
C47 H47 0.9500
C48 C49 1.395(10)
C48 H48 0.9500
C49 H49 0.9500
C53 H53A 0.9900
C53 H53B 0.9900
